data_7238538
loop_
_publ_author_name
'Sun, Xingxing'
'Zhang, Xuepeng'
'Li, Xinyang'
'Liu, Shiyong'
'Zhang, Guoqing'

_publ_section_title
;
 A mechanistic investigation of mechanochromic luminescent organoboron
 materials
;
_journal_issue 33
_journal_name_full 'Journal of Materials Chemistry'
_journal_page_first 17332
_journal_paper_doi 10.1039/c2jm32809g
_journal_volume 22
_journal_year 2012
_chemical_formula_sum 'C17 H15 B F2 O4'
_chemical_formula_weight 332.10
_space_group_IT_number 15
_space_group_name_Hall '-C 2yc'
_space_group_name_H-M_alt 'C 1 2/c 1'
_symmetry_cell_setting monoclinic
_symmetry_space_group_name_H-M 'C 1 2/c 1'
_atom_sites_solution_hydrogens geom
_atom_sites_solution_primary direct
_atom_sites_solution_secondary difmap
_audit_creation_method SHELXL-97
_cell_angle_alpha 90.00
_cell_angle_beta 96.363(5)
_cell_angle_gamma 90.00
_cell_formula_units_Z 4
_cell_length_a 21.1856(12)
_cell_length_b 7.1155(4)
_cell_length_c 10.3692(6)
_cell_measurement_reflns_used 1236
_cell_measurement_temperature 291(2)
_cell_measurement_theta_max 28.8441
_cell_measurement_theta_min 3.0158
_cell_volume 1553.49(15)
_computing_cell_refinement 'CrysAlisPro (Oxford Diffraction Ltd.)'
_computing_data_collection 'CrysAlisPro (Oxford Diffraction Ltd.)'
_computing_data_reduction 'CrysAlisPro (Oxford Diffraction Ltd.)'
_computing_molecular_graphics 'Ortep-3 (L. J. Farrugia, 2001)'
_computing_publication_material SHELXL-97
_computing_structure_refinement 'SHELXL-97 (Sheldrick, 1997)'
_computing_structure_solution 'SHELXS-97 (Sheldrick, 1997)'
_diffrn_ambient_temperature 291(2)
_diffrn_detector_area_resol_mean 15.9149
_diffrn_measured_fraction_theta_full 0.999
_diffrn_measured_fraction_theta_max 0.999
_diffrn_measurement_device_type 'Gemini S Ultra, Oxford Diffraction'
_diffrn_measurement_method '\w scans'
_diffrn_radiation_monochromator graphite
_diffrn_radiation_source 'Enhance (Mo) X-ray Source'
_diffrn_radiation_type MoK\a
_diffrn_radiation_wavelength 0.71073
_diffrn_reflns_av_R_equivalents 0.0233
_diffrn_reflns_av_sigmaI/netI 0.0329
_diffrn_reflns_limit_h_max 26
_diffrn_reflns_limit_h_min -26
_diffrn_reflns_limit_k_max 8
_diffrn_reflns_limit_k_min -8
_diffrn_reflns_limit_l_max 12
_diffrn_reflns_limit_l_min -10
_diffrn_reflns_number 4077
_diffrn_reflns_theta_full 26.35
_diffrn_reflns_theta_max 26.35
_diffrn_reflns_theta_min 3.02
_exptl_absorpt_coefficient_mu 0.114
_exptl_absorpt_correction_T_max 0.9665
_exptl_absorpt_correction_T_min 0.9503
_exptl_absorpt_correction_type multi-scan
_exptl_absorpt_process_details
;
CrysAlisPro, Agilent Technologies,
Version 1.171.35.19 (release 27-10-2011 CrysAlis171 .NET)
(compiled Oct 27 2011,15:02:11)
Empirical absorption correction using spherical harmonics,
implemented in SCALE3 ABSPACK scaling algorithm.
;
_exptl_crystal_density_diffrn 1.420
_exptl_crystal_density_method 'not measured'
_exptl_crystal_F_000 688
_exptl_crystal_size_max 0.45
_exptl_crystal_size_mid 0.31
_exptl_crystal_size_min 0.30
_refine_diff_density_max 0.143
_refine_diff_density_min -0.182
_refine_diff_density_rms 0.046
_refine_ls_extinction_method none
_refine_ls_goodness_of_fit_ref 1.047
_refine_ls_hydrogen_treatment constr
_refine_ls_matrix_type full
_refine_ls_number_parameters 111
_refine_ls_number_reflns 1579
_refine_ls_number_restraints 0
_refine_ls_restrained_S_all 1.047
_refine_ls_R_factor_all 0.0642
_refine_ls_R_factor_gt 0.0454
_refine_ls_shift/su_max 0.000
_refine_ls_shift/su_mean 0.000
_refine_ls_structure_factor_coef Fsqd
_refine_ls_weighting_details 'calc w=1/[\s^2^(Fo^2^)+(0.0676P)^2^+0.1011P] where P=(Fo^2^+2Fc^2^)/3'
_refine_ls_weighting_scheme calc
_refine_ls_wR_factor_gt 0.1163
_refine_ls_wR_factor_ref 0.1323
_reflns_number_gt 1172
_reflns_number_total 1579
_reflns_threshold_expression >2sigma(I)
_cod_data_source_file c2jm32809g.txt
_cod_data_source_block sxx02132
_cod_original_sg_symbol_H-M 'C 2/c'
_cod_database_code 7238538

loop_
_symmetry_equiv_pos_as_xyz
'x, y, z'
'-x, y, -z+1/2'
'x+1/2, y+1/2, z'
'-x+1/2, y+1/2, -z+1/2'
'-x, -y, -z'
'x, -y, z-1/2'
'-x+1/2, -y+1/2, -z'
'x+1/2, -y+1/2, z-1/2'

loop_
_atom_site_label
_atom_site_type_symbol
_atom_site_fract_x
_atom_site_fract_y
_atom_site_fract_z
_atom_site_U_iso_or_equiv
_atom_site_adp_type
_atom_site_occupancy
_atom_site_symmetry_multiplicity
_atom_site_calc_flag
_atom_site_refinement_flags
F1 F 0.03891(5) 0.54564(14) 0.33201(9) 0.0613(4) Uani 1 1 d .
O1 O 0.03994(6) 0.31785(15) 0.17364(10) 0.0528(4) Uani 1 1 d .
O2 O 0.20116(6) -0.19734(18) -0.15193(12) 0.0674(4) Uani 1 1 d .
C1 C 0.08155(7) 0.0435(2) 0.09187(13) 0.0388(4) Uani 1 1 d .
C8 C 0.0000 0.0397(3) 0.2500 0.0423(5) Uani 1 2 d S
H8 H 0.0000 -0.0910 0.2500 0.051 Uiso 1 2 calc SR
C5 C 0.12622(8) -0.2360(2) 0.00582(16) 0.0498(4) Uani 1 1 d .
H5 H 0.1291 -0.3663 0.0032 0.060 Uiso 1 1 calc R
C7 C 0.03906(7) 0.1346(2) 0.17456(12) 0.0373(4) Uani 1 1 d .
C4 C 0.16141(7) -0.1276(3) -0.06979(14) 0.0472(4) Uani 1 1 d .
C6 C 0.08661(8) -0.1506(2) 0.08563(15) 0.0485(4) Uani 1 1 d .
H6 H 0.0629 -0.2248 0.1362 0.058 Uiso 1 1 calc R
C3 C 0.15674(8) 0.0662(3) -0.06472(17) 0.0561(5) Uani 1 1 d .
H3 H 0.1804 0.1400 -0.1156 0.067 Uiso 1 1 calc R
C2 C 0.11748(8) 0.1506(2) 0.01465(15) 0.0491(4) Uani 1 1 d .
H2 H 0.1148 0.2810 0.0169 0.059 Uiso 1 1 calc R
C9 C 0.20300(10) -0.3958(3) -0.1705(2) 0.0730(6) Uani 1 1 d .
H9B H 0.2170 -0.4559 -0.0895 0.110 Uiso 1 1 calc R
H9C H 0.2319 -0.4249 -0.2328 0.110 Uiso 1 1 calc R
H9A H 0.1613 -0.4402 -0.2018 0.110 Uiso 1 1 calc R
B1 B 0.0000 0.4344(3) 0.2500 0.0453(6) Uani 1 2 d S

loop_
_atom_site_aniso_label
_atom_site_aniso_U_11
_atom_site_aniso_U_22
_atom_site_aniso_U_33
_atom_site_aniso_U_23
_atom_site_aniso_U_13
_atom_site_aniso_U_12
F1 0.0641(7) 0.0527(7) 0.0674(7) -0.0124(4) 0.0085(5) -0.0093(5)
O1 0.0679(8) 0.0284(6) 0.0673(8) 0.0011(5) 0.0297(6) -0.0009(5)
O2 0.0668(8) 0.0658(9) 0.0765(9) -0.0038(6) 0.0383(6) 0.0072(7)
C1 0.0414(8) 0.0367(9) 0.0386(8) 0.0018(6) 0.0057(6) -0.0002(7)
C8 0.0508(13) 0.0302(12) 0.0476(12) 0.000 0.0128(9) 0.000
C5 0.0564(11) 0.0368(9) 0.0587(10) -0.0019(7) 0.0175(8) 0.0007(8)
C7 0.0416(8) 0.0306(8) 0.0393(8) 0.0013(6) 0.0036(6) 0.0001(6)
C4 0.0427(9) 0.0524(11) 0.0480(9) -0.0010(7) 0.0120(6) 0.0036(8)
C6 0.0570(10) 0.0362(9) 0.0558(9) 0.0013(7) 0.0217(7) -0.0033(8)
C3 0.0595(11) 0.0503(11) 0.0633(11) 0.0103(8) 0.0280(8) -0.0013(9)
C2 0.0568(10) 0.0364(9) 0.0562(9) 0.0063(7) 0.0159(7) 0.0000(8)
C9 0.0652(12) 0.0686(14) 0.0896(14) -0.0220(11) 0.0281(10) 0.0113(11)
B1 0.0552(16) 0.0294(13) 0.0524(14) 0.000 0.0113(11) 0.000

loop_
_atom_type_symbol
_atom_type_description
_atom_type_scat_dispersion_real
_atom_type_scat_dispersion_imag
_atom_type_scat_source
C C 0.0033 0.0016 'International Tables Vol C Tables 4.2.6.8 and 6.1.1.4'
H H 0.0000 0.0000 'International Tables Vol C Tables 4.2.6.8 and 6.1.1.4'
O O 0.0106 0.0060 'International Tables Vol C Tables 4.2.6.8 and 6.1.1.4'
F F 0.0171 0.0103 'International Tables Vol C Tables 4.2.6.8 and 6.1.1.4'
B B 0.0013 0.0007 'International Tables Vol C Tables 4.2.6.8 and 6.1.1.4'

loop_
_geom_angle_atom_site_label_1
_geom_angle_atom_site_label_2
_geom_angle_atom_site_label_3
_geom_angle
_geom_angle_site_symmetry_1
_geom_angle_site_symmetry_3
C7 O1 B1 123.25(12) . .
C4 O2 C9 118.38(14) . .
C6 C1 C2 117.92(14) . .
C6 C1 C7 121.65(13) . .
C2 C1 C7 120.42(14) . .
C7 C8 C7 121.26(19) . 2
C7 C8 H8 119.4 . .
C7 C8 H8 119.4 2 .
C4 C5 C6 119.83(16) . .
C4 C5 H5 120.1 . .
C6 C5 H5 120.1 . .
O1 C7 C8 120.30(13) . .
O1 C7 C1 115.40(12) . .
C8 C7 C1 124.30(14) . .
O2 C4 C5 124.45(16) . .
O2 C4 C3 116.13(14) . .
C5 C4 C3 119.42(15) . .
C5 C6 C1 121.36(15) . .
C5 C6 H6 119.3 . .
C1 C6 H6 119.3 . .
C2 C3 C4 120.63(15) . .
C2 C3 H3 119.7 . .
C4 C3 H3 119.7 . .
C3 C2 C1 120.83(15) . .
C3 C2 H2 119.6 . .
C1 C2 H2 119.6 . .
O2 C9 H9B 109.5 . .
O2 C9 H9C 109.5 . .
H9B C9 H9C 109.5 . .
O2 C9 H9A 109.5 . .
H9B C9 H9A 109.5 . .
H9C C9 H9A 109.5 . .
F1 B1 F1 109.35(19) . 2
F1 B1 O1 109.46(6) . 2
F1 B1 O1 108.45(6) 2 2
F1 B1 O1 108.45(6) . .
F1 B1 O1 109.46(6) 2 .
O1 B1 O1 111.64(17) 2 .

loop_
_geom_bond_atom_site_label_1
_geom_bond_atom_site_label_2
_geom_bond_distance
_geom_bond_site_symmetry_2
F1 B1 1.3688(17) .
O1 C7 1.3038(18) .
O1 B1 1.4762(17) .
O2 C4 1.3565(19) .
O2 C9 1.426(2) .
C1 C6 1.387(2) .
C1 C2 1.391(2) .
C1 C7 1.462(2) .
C8 C7 1.3771(17) .
C8 C7 1.3771(17) 2
C8 H8 0.9300 .
C5 C4 1.377(2) .
C5 C6 1.383(2) .
C5 H5 0.9300 .
C4 C3 1.384(2) .
C6 H6 0.9300 .
C3 C2 1.372(2) .
C3 H3 0.9300 .
C2 H2 0.9300 .
C9 H9B 0.9600 .
C9 H9C 0.9600 .
C9 H9A 0.9600 .
B1 F1 1.3688(17) 2
B1 O1 1.4762(17) 2

loop_
_geom_torsion_atom_site_label_1
_geom_torsion_atom_site_label_2
_geom_torsion_atom_site_label_3
_geom_torsion_atom_site_label_4
_geom_torsion
_geom_torsion_site_symmetry_1
_geom_torsion_site_symmetry_4
B1 O1 C7 C8 -0.57(17) . .
B1 O1 C7 C1 179.50(10) . .
C7 C8 C7 O1 0.29(9) 2 .
C7 C8 C7 C1 -179.79(14) 2 .
C6 C1 C7 O1 178.48(13) . .
C2 C1 C7 O1 -2.75(19) . .
C6 C1 C7 C8 -1.4(2) . .
C2 C1 C7 C8 177.33(11) . .
C9 O2 C4 C5 5.7(3) . .
C9 O2 C4 C3 -173.89(15) . .
C6 C5 C4 O2 -179.42(14) . .
C6 C5 C4 C3 0.1(2) . .
C4 C5 C6 C1 -0.2(2) . .
C2 C1 C6 C5 0.3(2) . .
C7 C1 C6 C5 179.07(14) . .
O2 C4 C3 C2 179.55(16) . .
C5 C4 C3 C2 0.0(3) . .
C4 C3 C2 C1 0.1(3) . .
C6 C1 C2 C3 -0.2(2) . .
C7 C1 C2 C3 -178.99(15) . .
C7 O1 B1 F1 120.97(15) . .
C7 O1 B1 F1 -119.80(15) . 2
C7 O1 B1 O1 0.29(9) . 2
